data_7248796
loop_
_publ_author_name
'Chen, Wei-Min'
'Zhang, Yi'
'Xue, Zhen-Dong'
'Zhu, Hao-Yu'
'Gao, Qiang'
'Chen, Li-Zhuang'
'Wang, Fang-Ming'

_publ_section_title
;
 Three new AIE-cored luminescent Cd-based MOFs with high quantum yields
 and selective detection of ions in aqueous media
;
_journal_issue 26
_journal_name_full CrystEngComm
_journal_page_first 3483
_journal_page_last 3489
_journal_paper_doi 10.1039/D4CE00446A
_journal_volume 26
_journal_year 2024
_chemical_formula_moiety 'C37 H26 Cd N2 O6'
_chemical_formula_sum 'C37 H26 Cd N2 O6'
_chemical_formula_weight 707.00
_space_group_crystal_system orthorhombic
_space_group_IT_number 48
_space_group_name_Hall '-P 2ab 2bc'
_space_group_name_H-M_alt 'P n n n :2'
_atom_sites_solution_hydrogens mixed
_audit_creation_date 2023-03-14
_audit_creation_method
;
Olex2 1.2
(compiled 2017.03.28 svn.r3405 for OlexSys, GUI svn.r5337)
;
_audit_update_record
;
2023-03-18 deposited with the CCDC.	2024-05-31 downloaded from the CCDC.
;
_cell_angle_alpha 90
_cell_angle_beta 90
_cell_angle_gamma 90
_cell_formula_units_Z 8
_cell_length_a 15.1803(7)
_cell_length_b 15.8937(8)
_cell_length_c 31.1603(12)
_cell_measurement_reflns_used 1907
_cell_measurement_temperature 296(2)
_cell_measurement_theta_max 14.537
_cell_measurement_theta_min 2.563
_cell_volume 7518.1(6)
_computing_cell_refinement 'SAINT V8.40B (1, 2016)'
_computing_data_reduction 'SAINT V8.40B (1, 2016)'
_computing_molecular_graphics 'Olex2 (Dolomanov et al., 2009)'
_computing_publication_material 'Olex2 (Dolomanov et al., 2009)'
_computing_structure_refinement 'ShelXL (Sheldrick, 2015)'
_diffrn_ambient_temperature 296.15
_diffrn_measured_fraction_theta_full 0.968
_diffrn_measured_fraction_theta_max 0.968
_diffrn_measurement_device_type 'CCD area detector'
_diffrn_measurement_method 'phi and omega scans'
_diffrn_radiation_monochromator graphite
_diffrn_radiation_type MoK\a
_diffrn_radiation_wavelength 0.71073
_diffrn_reflns_av_R_equivalents 0.1810
_diffrn_reflns_av_unetI/netI 0.1742
_diffrn_reflns_Laue_measured_fraction_full 0.968
_diffrn_reflns_Laue_measured_fraction_max 0.968
_diffrn_reflns_limit_h_max 17
_diffrn_reflns_limit_h_min -17
_diffrn_reflns_limit_k_max 18
_diffrn_reflns_limit_k_min -17
_diffrn_reflns_limit_l_max 37
_diffrn_reflns_limit_l_min -37
_diffrn_reflns_number 34022
_diffrn_reflns_point_group_measured_fraction_full 0.968
_diffrn_reflns_point_group_measured_fraction_max 0.968
_diffrn_reflns_theta_full 25.024
_diffrn_reflns_theta_max 25.024
_diffrn_reflns_theta_min 1.855
_exptl_absorpt_coefficient_mu 0.623
_exptl_absorpt_correction_type none
_exptl_crystal_colour colourless
_exptl_crystal_colour_primary colourless
_exptl_crystal_density_diffrn 1.249
_exptl_crystal_description needle
_exptl_crystal_F_000 2864
_refine_diff_density_max 0.725
_refine_diff_density_min -0.533
_refine_diff_density_rms 0.105
_refine_ls_extinction_method none
_refine_ls_goodness_of_fit_ref 1.001
_refine_ls_hydrogen_treatment constr
_refine_ls_matrix_type full
_refine_ls_number_parameters 416
_refine_ls_number_reflns 6434
_refine_ls_number_restraints 0
_refine_ls_restrained_S_all 1.001
_refine_ls_R_factor_all 0.1882
_refine_ls_R_factor_gt 0.0742
_refine_ls_shift/su_max 0.000
_refine_ls_shift/su_mean 0.000
_refine_ls_structure_factor_coef Fsqd
_refine_ls_weighting_details 'w=1/[\s^2^(Fo^2^)+(0.0951P)^2^+2.4001P] where P=(Fo^2^+2Fc^2^)/3'
_refine_ls_weighting_scheme calc
_refine_ls_wR_factor_gt 0.1681
_refine_ls_wR_factor_ref 0.2225
_reflns_Friedel_coverage 0.000
_reflns_number_gt 2779
_reflns_number_total 6434
_reflns_threshold_expression 'I > 2\s(I)'
_cod_data_source_file d4ce00446a2.cif
_cod_data_source_block 1_sq_sq
_cod_depositor_comments 'Adding full bibliography for 7248796.cif.'
_cod_original_sg_symbol_H-M 'P n n n'
_cod_database_code 7248796
_shelx_shelxl_version_number 2016/6
_shelx_space_group_comment
;
The symmetry employed for this shelxl refinement is uniquely defined
by the following loop, which should always be used as a source of
symmetry information in preference to the above space-group names.
They are only intended as comments.
;
_olex2_refinement_description
;
1. Fixed Uiso
 At 1.2 times of:
  All C(H) groups
 At 1.5 times of:
  All O(H,H) groups
2.a Rotating group:
 O11(H11A,H11B)
2.b Aromatic/amide H refined with riding coordinates:
 C0AA(H0AA), C3AA(H3AA), C2AA(H2AA), C1AA(H1AA), C7(H7), C9(H9), C11(H11),
 C13(H13), C14(H14), C18(H18), C33(H33), C62(H62), C69(H69), C79(H79), C80(H80),
  C86(H86), C95(H95), C100(H100), C108(H108), C157(H157), C168(H168),
 C186(H186), C188(H188), C192(H192)
;
_olex2_submission_special_instructions 'No special instructions were received'

loop_
_space_group_symop_operation_xyz
'x, y, z'
'-x+1/2, -y+1/2, z'
'x, -y+1/2, -z+1/2'
'-x+1/2, y, -z+1/2'
'-x, -y, -z'
'x-1/2, y-1/2, -z'
'-x, y-1/2, z-1/2'
'x-1/2, -y, z-1/2'

loop_
_atom_site_label
_atom_site_type_symbol
_atom_site_fract_x
_atom_site_fract_y
_atom_site_fract_z
_atom_site_U_iso_or_equiv
_atom_site_adp_type
_atom_site_occupancy
_atom_site_site_symmetry_order
_atom_site_calc_flag
_atom_site_refinement_flags_posn
_atom_site_refinement_flags_adp
_atom_site_refinement_flags_occupancy
_atom_site_disorder_assembly
_atom_site_disorder_group
Cd1 Cd 0.56921(5) 0.60698(4) -0.10700(2) 0.0441(3) Uani 1 1 d . . . . .
O1 O 0.4393(4) 0.5492(5) -0.09634(19) 0.060(2) Uani 1 1 d . . . . .
O2AA O 0.0644(5) 0.4068(5) -0.0514(3) 0.089(3) Uani 1 1 d . . . . .
O2 O 0.3802(5) 0.5561(5) -0.1615(2) 0.061(2) Uani 1 1 d . . . . .
O0AA O -0.3364(5) 0.4971(5) -0.0894(2) 0.067(2) Uani 1 1 d . . . . .
O3 O -0.2762(5) 0.6229(5) -0.0963(2) 0.063(2) Uani 1 1 d . . . . .
O11 O 0.5643(6) 0.5533(5) -0.1780(2) 0.090(3) Uani 1 1 d . . . . .
H11A H 0.603833 0.578079 -0.194629 0.134 Uiso 1 1 d GR . . . .
H11B H 0.511949 0.561913 -0.189614 0.134 Uiso 1 1 d GR . . . .
N45 N 0.5571(6) 0.6518(6) -0.0343(2) 0.053(2) Uani 1 1 d . . . . .
N75 N 0.4543(6) 0.2343(5) 0.3604(2) 0.047(2) Uani 1 1 d . . . . .
C0AA C 0.6158(7) 0.7354(7) 0.1235(3) 0.054(3) Uani 1 1 d . . . . .
H0AA H 0.659010 0.763330 0.107896 0.064 Uiso 1 1 calc R . . . .
C3AA C 0.2867(7) 0.4864(7) -0.0621(3) 0.060(3) Uani 1 1 d . . . . .
H3AA H 0.334484 0.496160 -0.044087 0.072 Uiso 1 1 calc R . . . .
C2AA C -0.1102(9) 0.5596(8) -0.0674(3) 0.060(3) Uani 1 1 d . . . . .
H2AA H -0.117849 0.617638 -0.066986 0.072 Uiso 1 1 calc R . . . .
C1AA C -0.0267(8) 0.5265(8) -0.0593(3) 0.063(3) Uani 1 1 d . . . . .
H1AA H 0.020455 0.561619 -0.052848 0.075 Uiso 1 1 calc R . . . .
C5 C 0.1393(7) 0.4427(7) -0.0710(4) 0.060(3) Uani 1 1 d . . . . .
C5AA C 0.3755(7) 0.5377(6) -0.1223(3) 0.045(3) Uani 1 1 d . . . . .
C6 C 0.2934(6) 0.5051(6) -0.1049(3) 0.042(2) Uani 1 1 d . . . . .
C4AA C -0.2711(8) 0.5439(9) -0.0878(3) 0.053(3) Uani 1 1 d . . . . .
C7 C 0.1442(8) 0.4591(8) -0.1133(4) 0.074(4) Uani 1 1 d . . . . .
H7 H 0.096009 0.449085 -0.130974 0.088 Uiso 1 1 calc R . . . .
C8 C -0.0162(8) 0.4418(9) -0.0612(3) 0.062(3) Uani 1 1 d . . . . .
C9 C 0.2203(8) 0.4907(7) -0.1299(3) 0.059(3) Uani 1 1 d . . . . .
H9 H 0.222932 0.502788 -0.159069 0.071 Uiso 1 1 calc R . . . .
C10 C -0.1827(7) 0.5083(8) -0.0761(3) 0.046(3) Uani 1 1 d . . . . .
C11 C 0.2089(8) 0.4529(8) -0.0449(3) 0.072(4) Uani 1 1 d . . . . .
H11 H 0.205616 0.437957 -0.016093 0.086 Uiso 1 1 calc R . . . .
C13 C -0.0875(8) 0.3877(8) -0.0677(4) 0.070(3) Uani 1 1 d . . . . .
H13 H -0.080109 0.329669 -0.067062 0.084 Uiso 1 1 calc R . . . .
C14 C -0.1698(7) 0.4232(8) -0.0753(3) 0.059(3) Uani 1 1 d . . . . .
H14 H -0.217692 0.387841 -0.080014 0.071 Uiso 1 1 calc R . . . .
C18 C 0.6146(7) 0.7418(6) 0.1669(3) 0.048(3) Uani 1 1 d . . . . .
H18 H 0.659779 0.771251 0.180324 0.058 Uiso 1 1 calc R . . . .
C19 C 0.5538(7) 0.6882(6) 0.1024(3) 0.042(3) Uani 1 1 d . . . . .
C33 C 0.5686(7) 0.4819(6) 0.2708(3) 0.049(3) Uani 1 1 d . . . . .
H33 H 0.603532 0.436063 0.263423 0.059 Uiso 1 1 calc R . . . .
C34 C 0.4851(7) 0.3889(7) 0.3196(3) 0.046(3) Uani 1 1 d . . . . .
C60 C 0.5496(7) 0.7068(6) 0.1920(3) 0.041(3) Uani 1 1 d . . . . .
C62 C 0.4509(7) 0.5429(7) 0.3102(3) 0.052(3) Uani 1 1 d . . . . .
H62 H 0.405268 0.537051 0.329877 0.062 Uiso 1 1 calc R . . . .
C69 C 0.4961(9) 0.6207(9) -0.0099(3) 0.096(5) Uani 1 1 d . . . . .
H69 H 0.451901 0.589166 -0.022904 0.115 Uiso 1 1 calc R . . . .
C71 C 0.5330(7) 0.6304(6) 0.2625(3) 0.047(3) Uani 1 1 d . . . . .
C78 C 0.5448(6) 0.7139(5) 0.2401(3) 0.040(3) Uani 1 1 d . . . . .
C79 C 0.4920(8) 0.6313(8) 0.0343(3) 0.080(4) Uani 1 1 d . . . . .
H79 H 0.447005 0.606336 0.050036 0.096 Uiso 1 1 calc R . . . .
C80 C 0.5846(7) 0.5613(6) 0.2523(3) 0.055(3) Uani 1 1 d . . . . .
H80 H 0.630643 0.567484 0.232840 0.066 Uiso 1 1 calc R . . . .
C86 C 0.6168(7) 0.7140(7) 0.0292(3) 0.060(3) Uani 1 1 d . . . . .
H86 H 0.660332 0.747940 0.041112 0.072 Uiso 1 1 calc R . . . .
C95 C 0.4661(7) 0.6202(6) 0.2925(3) 0.045(3) Uani 1 1 d . . . . .
H95 H 0.431762 0.666025 0.300525 0.054 Uiso 1 1 calc R . . . .
C97 C 0.5547(7) 0.6787(6) 0.0546(3) 0.045(3) Uani 1 1 d . . . . .
C100 C 0.4864(8) 0.6579(7) 0.1713(3) 0.063(3) Uani 1 1 d . . . . .
H100 H 0.442751 0.630712 0.187053 0.075 Uiso 1 1 calc R . . . .
C108 C 0.4014(7) 0.3653(7) 0.3351(3) 0.054(3) Uani 1 1 d . . . . .
H108 H 0.353957 0.401748 0.331757 0.064 Uiso 1 1 calc R . . . .
C110 C 0.5013(7) 0.4725(7) 0.2997(3) 0.048(3) Uani 1 1 d . . . . .
C157 C 0.6152(8) 0.6995(7) -0.0150(3) 0.063(3) Uani 1 1 d . . . . .
H157 H 0.658093 0.725211 -0.031820 0.075 Uiso 1 1 calc R . . . .
C168 C 0.3893(8) 0.2896(7) 0.3550(3) 0.058(3) Uani 1 1 d . . . . .
H168 H 0.333487 0.276074 0.365126 0.070 Uiso 1 1 calc R . . . .
C186 C 0.5357(8) 0.2559(8) 0.3449(4) 0.082(4) Uani 1 1 d . . . . .
H186 H 0.582305 0.218514 0.348221 0.099 Uiso 1 1 calc R . . . .
C188 C 0.5495(7) 0.3286(8) 0.3254(4) 0.074(4) Uani 1 1 d . . . . .
H188 H 0.605767 0.339769 0.315097 0.089 Uiso 1 1 calc R . . . .
C192 C 0.4892(7) 0.6503(7) 0.1272(3) 0.054(3) Uani 1 1 d . . . . .
H192 H 0.446130 0.618457 0.113592 0.064 Uiso 1 1 calc R . . . .

loop_
_atom_site_aniso_label
_atom_site_aniso_U_11
_atom_site_aniso_U_22
_atom_site_aniso_U_33
_atom_site_aniso_U_23
_atom_site_aniso_U_13
_atom_site_aniso_U_12
Cd1 0.0422(5) 0.0449(5) 0.0451(4) 0.0069(4) -0.0011(4) 0.0015(4)
O1 0.039(5) 0.088(6) 0.052(4) -0.001(4) 0.000(3) -0.016(5)
O2AA 0.043(5) 0.094(7) 0.129(7) 0.057(5) -0.012(5) -0.003(6)
O2 0.059(5) 0.076(6) 0.047(4) 0.011(4) -0.003(4) -0.009(5)
O0AA 0.032(5) 0.065(6) 0.105(6) 0.002(4) -0.014(4) 0.002(5)
O3 0.040(5) 0.060(6) 0.089(5) 0.022(4) 0.018(4) 0.010(4)
O11 0.096(7) 0.103(7) 0.070(5) -0.021(5) -0.003(5) -0.003(7)
N45 0.058(7) 0.065(6) 0.036(4) 0.001(4) 0.000(4) -0.009(6)
N75 0.057(7) 0.028(5) 0.057(5) 0.009(4) 0.005(4) 0.007(5)
C0AA 0.048(7) 0.073(9) 0.040(6) -0.014(5) 0.010(5) -0.020(7)
C3AA 0.028(7) 0.090(10) 0.061(7) -0.007(6) 0.007(5) -0.016(7)
C2AA 0.070(9) 0.047(8) 0.063(7) -0.003(6) 0.006(6) 0.009(8)
C1AA 0.030(7) 0.062(10) 0.096(9) 0.013(7) -0.017(6) -0.007(7)
C5 0.020(7) 0.063(9) 0.098(9) 0.020(7) -0.001(6) 0.004(6)
C5AA 0.039(7) 0.045(7) 0.050(6) -0.011(5) -0.012(5) 0.007(6)
C6 0.028(6) 0.049(7) 0.049(6) 0.000(5) -0.006(5) -0.002(5)
C4AA 0.033(8) 0.078(11) 0.049(6) 0.000(6) 0.004(5) 0.016(8)
C7 0.053(9) 0.089(10) 0.079(9) 0.030(7) -0.029(7) -0.021(8)
C8 0.034(8) 0.066(10) 0.086(8) 0.041(7) -0.002(6) 0.012(8)
C9 0.055(9) 0.063(8) 0.060(7) 0.024(6) -0.005(6) -0.008(7)
C10 0.044(8) 0.045(8) 0.049(6) 0.006(5) 0.005(5) 0.000(7)
C11 0.055(9) 0.109(11) 0.052(7) 0.008(6) -0.008(6) 0.000(8)
C13 0.050(9) 0.056(9) 0.104(9) 0.014(7) 0.003(6) -0.006(8)
C14 0.032(8) 0.056(9) 0.089(8) 0.011(6) 0.000(6) 0.002(7)
C18 0.042(7) 0.056(8) 0.046(6) -0.009(5) -0.001(5) -0.017(6)
C19 0.054(7) 0.033(6) 0.040(5) 0.013(4) -0.004(5) 0.004(6)
C33 0.070(8) 0.024(6) 0.053(6) 0.004(5) 0.015(6) 0.003(6)
C34 0.047(7) 0.035(7) 0.055(6) 0.003(5) 0.001(5) 0.001(7)
C60 0.063(8) 0.030(6) 0.031(5) 0.001(4) 0.005(5) -0.013(6)
C62 0.060(9) 0.037(7) 0.058(6) -0.002(5) 0.009(5) 0.011(6)
C69 0.083(10) 0.164(14) 0.041(6) -0.012(7) -0.004(6) -0.065(10)
C71 0.069(8) 0.036(7) 0.037(5) -0.005(4) 0.000(5) 0.003(6)
C78 0.047(7) 0.015(6) 0.059(6) 0.002(4) 0.005(5) -0.008(5)
C79 0.077(10) 0.116(12) 0.049(7) -0.002(7) 0.015(6) -0.049(9)
C80 0.076(9) 0.040(7) 0.050(6) -0.001(5) 0.017(5) 0.020(7)
C86 0.074(9) 0.066(9) 0.041(6) -0.011(5) 0.005(6) -0.030(7)
C95 0.053(7) 0.029(7) 0.054(6) 0.006(5) 0.006(5) -0.005(5)
C97 0.055(8) 0.038(7) 0.042(5) 0.001(5) 0.010(5) -0.003(6)
C100 0.080(9) 0.060(8) 0.048(7) -0.001(6) 0.005(6) -0.013(8)
C108 0.039(7) 0.057(9) 0.065(7) 0.006(6) 0.009(5) 0.002(6)
C110 0.061(8) 0.044(8) 0.039(6) 0.016(5) -0.006(5) -0.013(7)
C157 0.058(8) 0.070(9) 0.060(7) -0.008(6) 0.013(6) -0.023(7)
C168 0.072(9) 0.037(8) 0.066(7) 0.010(6) 0.010(6) 0.002(7)
C186 0.068(10) 0.050(9) 0.130(11) 0.049(8) 0.040(8) 0.001(7)
C188 0.039(8) 0.066(9) 0.117(10) 0.033(8) 0.019(7) 0.008(8)
C192 0.060(8) 0.056(8) 0.045(6) -0.006(5) -0.005(5) -0.023(7)

loop_
_atom_type_symbol
_atom_type_description
_atom_type_scat_dispersion_real
_atom_type_scat_dispersion_imag
_atom_type_scat_source
C C 0.0033 0.0016 'International Tables Vol C Tables 4.2.6.8 and 6.1.1.4'
H H 0.0000 0.0000 'International Tables Vol C Tables 4.2.6.8 and 6.1.1.4'
Cd Cd -0.8075 1.2024 'International Tables Vol C Tables 4.2.6.8 and 6.1.1.4'
N N 0.0061 0.0033 'International Tables Vol C Tables 4.2.6.8 and 6.1.1.4'
O O 0.0106 0.0060 'International Tables Vol C Tables 4.2.6.8 and 6.1.1.4'

loop_
_geom_angle_atom_site_label_1
_geom_angle_atom_site_label_2
_geom_angle_atom_site_label_3
_geom_angle
_geom_angle_site_symmetry_1
_geom_angle_site_symmetry_3
_geom_angle_publ_flag
O1 Cd1 O0AA 101.7(3) . 1_655 ?
O1 Cd1 O3 154.9(3) . 1_655 ?
O1 Cd1 O11 87.9(3) . . ?
O1 Cd1 N45 85.0(3) . . ?
O1 Cd1 N75 107.2(3) . 7_665 ?
O1 Cd1 C4AA 128.2(4) . 1_655 ?
O0AA Cd1 O3 55.9(2) 1_655 1_655 ?
O0AA Cd1 O11 88.3(3) 1_655 . ?
O0AA Cd1 N45 92.7(3) 1_655 . ?
O0AA Cd1 C4AA 27.4(3) 1_655 1_655 ?
O3 Cd1 C4AA 28.5(3) 1_655 1_655 ?
O11 Cd1 O3 101.5(3) . 1_655 ?
O11 Cd1 N45 172.8(3) . . ?
O11 Cd1 C4AA 95.8(3) . 1_655 ?
N45 Cd1 O3 84.9(3) . 1_655 ?
N45 Cd1 C4AA 88.3(3) . 1_655 ?
N75 Cd1 O0AA 149.7(3) 7_665 1_655 ?
N75 Cd1 O3 97.0(3) 7_665 1_655 ?
N75 Cd1 O11 84.2(3) 7_665 . ?
N75 Cd1 N45 98.4(3) 7_665 . ?
N75 Cd1 C4AA 124.6(4) 7_665 1_655 ?
C5AA O1 Cd1 130.1(7) . . ?
C8 O2AA C5 117.2(8) . . ?
C4AA O0AA Cd1 93.0(7) . 1_455 ?
C4AA O3 Cd1 89.1(7) . 1_455 ?
Cd1 O11 H11A 111.3 . . ?
Cd1 O11 H11B 110.7 . . ?
H11A O11 H11B 107.6 . . ?
C69 N45 Cd1 119.9(8) . . ?
C69 N45 C157 115.7(9) . . ?
C157 N45 Cd1 123.8(7) . . ?
C168 N75 Cd1 121.6(7) . 7_656 ?
C168 N75 C186 117.3(9) . . ?
C186 N75 Cd1 121.1(7) . 7_656 ?
C18 C0AA H0AA 119.7 . . ?
C18 C0AA C19 120.6(10) . . ?
C19 C0AA H0AA 119.7 . . ?
C6 C3AA H3AA 119.4 . . ?
C6 C3AA C11 121.1(9) . . ?
C11 C3AA H3AA 119.4 . . ?
C1AA C2AA H2AA 119.0 . . ?
C1AA C2AA C10 122.1(11) . . ?
C10 C2AA H2AA 119.0 . . ?
C2AA C1AA H1AA 120.9 . . ?
C8 C1AA C2AA 118.2(11) . . ?
C8 C1AA H1AA 120.9 . . ?
C7 C5 O2AA 123.1(10) . . ?
C11 C5 O2AA 114.9(11) . . ?
C11 C5 C7 121.7(11) . . ?
O1 C5AA C6 117.7(9) . . ?
O2 C5AA O1 122.6(10) . . ?
O2 C5AA C6 119.6(9) . . ?
C3AA C6 C5AA 120.3(9) . . ?
C3AA C6 C9 117.0(9) . . ?
C9 C6 C5AA 122.6(9) . . ?
O0AA C4AA Cd1 59.6(6) . 1_455 ?
O0AA C4AA O3 122.0(11) . . ?
O0AA C4AA C10 119.8(12) . . ?
O3 C4AA Cd1 62.4(6) . 1_455 ?
O3 C4AA C10 118.2(11) . . ?
C10 C4AA Cd1 178.7(7) . 1_455 ?
C5 C7 H7 120.3 . . ?
C5 C7 C9 119.4(10) . . ?
C9 C7 H7 120.3 . . ?
O2AA C8 C13 118.1(11) . . ?
C1AA C8 O2AA 119.7(12) . . ?
C1AA C8 C13 121.7(12) . . ?
C6 C9 H9 119.0 . . ?
C7 C9 C6 122.0(9) . . ?
C7 C9 H9 119.0 . . ?
C2AA C10 C4AA 122.1(11) . . ?
C14 C10 C2AA 117.5(11) . . ?
C14 C10 C4AA 120.3(11) . . ?
C3AA C11 H11 120.7 . . ?
C5 C11 C3AA 118.5(10) . . ?
C5 C11 H11 120.7 . . ?
C8 C13 H13 120.9 . . ?
C14 C13 C8 118.1(12) . . ?
C14 C13 H13 120.9 . . ?
C10 C14 C13 122.2(12) . . ?
C10 C14 H14 118.9 . . ?
C13 C14 H14 118.9 . . ?
C0AA C18 H18 118.5 . . ?
C0AA C18 C60 123.1(9) . . ?
C60 C18 H18 118.5 . . ?
C0AA C19 C97 121.7(9) . . ?
C0AA C19 C192 117.2(9) . . ?
C192 C19 C97 121.1(9) . . ?
C80 C33 H33 120.1 . . ?
C110 C33 H33 120.1 . . ?
C110 C33 C80 119.7(9) . . ?
C108 C34 C110 122.0(10) . . ?
C188 C34 C108 114.1(9) . . ?
C188 C34 C110 123.9(10) . . ?
C18 C60 C78 124.8(9) . . ?
C18 C60 C100 117.2(8) . . ?
C100 C60 C78 117.9(8) . . ?
C95 C62 H62 118.9 . . ?
C95 C62 C110 122.2(10) . . ?
C110 C62 H62 118.9 . . ?
N45 C69 H69 117.8 . . ?
N45 C69 C79 124.5(11) . . ?
C79 C69 H69 117.8 . . ?
C80 C71 C78 121.5(9) . . ?
C95 C71 C78 120.0(9) . . ?
C95 C71 C80 118.4(9) . . ?
C60 C78 C71 113.6(7) . . ?
C78 C78 C60 122.4(10) 3_565 . ?
C78 C78 C71 123.8(11) 3_565 . ?
C69 C79 H79 120.2 . . ?
C97 C79 C69 119.7(10) . . ?
C97 C79 H79 120.2 . . ?
C33 C80 H80 119.4 . . ?
C71 C80 C33 121.2(10) . . ?
C71 C80 H80 119.4 . . ?
C97 C86 H86 120.1 . . ?
C97 C86 C157 119.8(10) . . ?
C157 C86 H86 120.1 . . ?
C62 C95 C71 120.0(10) . . ?
C62 C95 H95 120.0 . . ?
C71 C95 H95 120.0 . . ?
C79 C97 C19 120.6(9) . . ?
C86 C97 C19 123.2(10) . . ?
C86 C97 C79 116.2(9) . . ?
C60 C100 H100 120.4 . . ?
C192 C100 C60 119.1(10) . . ?
C192 C100 H100 120.4 . . ?
C34 C108 H108 119.6 . . ?
C168 C108 C34 120.7(11) . . ?
C168 C108 H108 119.6 . . ?
C33 C110 C34 119.7(10) . . ?
C33 C110 C62 118.5(9) . . ?
C62 C110 C34 121.8(10) . . ?
N45 C157 C86 124.0(10) . . ?
N45 C157 H157 118.0 . . ?
C86 C157 H157 118.0 . . ?
N75 C168 C108 122.6(11) . . ?
N75 C168 H168 118.7 . . ?
C108 C168 H168 118.7 . . ?
N75 C186 H186 119.2 . . ?
C188 C186 N75 121.6(11) . . ?
C188 C186 H186 119.2 . . ?
C34 C188 H188 118.2 . . ?
C186 C188 C34 123.7(11) . . ?
C186 C188 H188 118.2 . . ?
C19 C192 H192 118.7 . . ?
C100 C192 C19 122.6(10) . . ?
C100 C192 H192 118.7 . . ?

loop_
_geom_bond_atom_site_label_1
_geom_bond_atom_site_label_2
_geom_bond_distance
_geom_bond_site_symmetry_2
_geom_bond_publ_flag
Cd1 O1 2.200(7) . ?
Cd1 O0AA 2.324(7) 1_655 ?
Cd1 O3 2.383(7) 1_655 ?
Cd1 O11 2.374(7) . ?
Cd1 N45 2.382(7) . ?
Cd1 N75 2.293(8) 7_665 ?
Cd1 C4AA 2.690(11) 1_655 ?
O1 C5AA 1.276(10) . ?
O2AA C5 1.411(12) . ?
O2AA C8 1.378(12) . ?
O2 C5AA 1.257(10) . ?
O0AA C4AA 1.239(12) . ?
O3 C4AA 1.285(13) . ?
O11 H11A 0.8846 . ?
O11 H11B 0.8837 . ?
N45 C69 1.296(13) . ?
N45 C157 1.308(12) . ?
N75 C168 1.331(12) . ?
N75 C186 1.370(12) . ?
C0AA H0AA 0.9300 . ?
C0AA C18 1.356(11) . ?
C0AA C19 1.370(13) . ?
C3AA H3AA 0.9300 . ?
C3AA C6 1.371(12) . ?
C3AA C11 1.401(13) . ?
C2AA H2AA 0.9300 . ?
C2AA C1AA 1.395(14) . ?
C2AA C10 1.396(14) . ?
C1AA H1AA 0.9300 . ?
C1AA C8 1.357(15) . ?
C5 C7 1.345(14) . ?
C5 C11 1.343(13) . ?
C5AA C6 1.454(13) . ?
C6 C9 1.375(13) . ?
C4AA C10 1.502(14) . ?
C7 H7 0.9300 . ?
C7 C9 1.362(14) . ?
C8 C13 1.397(15) . ?
C9 H9 0.9300 . ?
C10 C14 1.366(14) . ?
C11 H11 0.9300 . ?
C13 H13 0.9300 . ?
C13 C14 1.391(14) . ?
C14 H14 0.9300 . ?
C18 H18 0.9300 . ?
C18 C60 1.376(12) . ?
C19 C97 1.497(11) . ?
C19 C192 1.386(13) . ?
C33 H33 0.9300 . ?
C33 C80 1.409(12) . ?
C33 C110 1.369(13) . ?
C34 C108 1.409(13) . ?
C34 C110 1.487(13) . ?
C34 C188 1.382(13) . ?
C60 C78 1.507(11) . ?
C60 C100 1.393(13) . ?
C62 H62 0.9300 . ?
C62 C95 1.366(12) . ?
C62 C110 1.395(13) . ?
C69 H69 0.9300 . ?
C69 C79 1.390(13) . ?
C71 C78 1.510(12) . ?
C71 C80 1.387(13) . ?
C71 C95 1.388(13) . ?
C78 C78 1.301(16) 3_565 ?
C79 H79 0.9300 . ?
C79 C97 1.369(13) . ?
C80 H80 0.9300 . ?
C86 H86 0.9300 . ?
C86 C97 1.353(12) . ?
C86 C157 1.398(12) . ?
C95 H95 0.9300 . ?
C100 H100 0.9300 . ?
C100 C192 1.380(12) . ?
C108 H108 0.9300 . ?
C108 C168 1.367(13) . ?
C157 H157 0.9300 . ?
C168 H168 0.9300 . ?
C186 H186 0.9300 . ?
C186 C188 1.322(14) . ?
C188 H188 0.9300 . ?
C192 H192 0.9300 . ?

loop_
_geom_torsion_atom_site_label_1
_geom_torsion_atom_site_label_2
_geom_torsion_atom_site_label_3
_geom_torsion_atom_site_label_4
_geom_torsion
_geom_torsion_site_symmetry_1
_geom_torsion_site_symmetry_2
_geom_torsion_site_symmetry_3
_geom_torsion_site_symmetry_4
_geom_torsion_publ_flag
Cd1 O1 C5AA O2 3.7(15) . . . . ?
Cd1 O1 C5AA C6 -173.9(6) . . . . ?
Cd1 O0AA C4AA O3 -1.9(10) 1_455 . . . ?
Cd1 O0AA C4AA C10 178.6(8) 1_455 . . . ?
Cd1 O3 C4AA O0AA 1.9(10) 1_455 . . . ?
Cd1 O3 C4AA C10 -178.6(7) 1_455 . . . ?
Cd1 N45 C69 C79 168.6(11) . . . . ?
Cd1 N45 C157 C86 -168.5(8) . . . . ?
Cd1 N75 C168 C108 -179.0(8) 7_656 . . . ?
Cd1 N75 C186 C188 178.8(10) 7_656 . . . ?
O1 C5AA C6 C3AA -1.0(14) . . . . ?
O1 C5AA C6 C9 179.7(10) . . . . ?
O2AA C5 C7 C9 -177.3(11) . . . . ?
O2AA C5 C11 C3AA 178.6(10) . . . . ?
O2AA C8 C13 C14 176.6(10) . . . . ?
O2 C5AA C6 C3AA -178.7(9) . . . . ?
O2 C5AA C6 C9 2.1(16) . . . . ?
O0AA C4AA C10 C2AA -169.9(9) . . . . ?
O0AA C4AA C10 C14 12.9(14) . . . . ?
O3 C4AA C10 C2AA 10.6(14) . . . . ?
O3 C4AA C10 C14 -166.6(9) . . . . ?
N45 C69 C79 C97 1(2) . . . . ?
N75 C186 C188 C34 1(2) . . . . ?
C0AA C18 C60 C78 -178.7(9) . . . . ?
C0AA C18 C60 C100 4.6(16) . . . . ?
C0AA C19 C97 C79 -179.9(11) . . . . ?
C0AA C19 C97 C86 1.4(15) . . . . ?
C0AA C19 C192 C100 -0.7(16) . . . . ?
C3AA C6 C9 C7 0.0(16) . . . . ?
C2AA C1AA C8 O2AA -176.9(9) . . . . ?
C2AA C1AA C8 C13 -4.8(16) . . . . ?
C2AA C10 C14 C13 -2.2(15) . . . . ?
C1AA C2AA C10 C4AA -175.6(9) . . . . ?
C1AA C2AA C10 C14 1.7(14) . . . . ?
C1AA C8 C13 C14 4.3(17) . . . . ?
C5 O2AA C8 C1AA -48.3(15) . . . . ?
C5 O2AA C8 C13 139.3(11) . . . . ?
C5 C7 C9 C6 1.1(18) . . . . ?
C5AA C6 C9 C7 179.2(10) . . . . ?
C6 C3AA C11 C5 -2.9(18) . . . . ?
C4AA C10 C14 C13 175.1(9) . . . . ?
C7 C5 C11 C3AA 4.0(19) . . . . ?
C8 O2AA C5 C7 -48.3(17) . . . . ?
C8 O2AA C5 C11 137.2(12) . . . . ?
C8 C13 C14 C10 -0.7(16) . . . . ?
C10 C2AA C1AA C8 1.7(15) . . . . ?
C11 C3AA C6 C5AA -178.3(10) . . . . ?
C11 C3AA C6 C9 1.0(16) . . . . ?
C11 C5 C7 C9 -3.1(19) . . . . ?
C18 C0AA C19 C97 -178.8(9) . . . . ?
C18 C0AA C19 C192 2.1(15) . . . . ?
C18 C60 C78 C71 -129.1(10) . . . . ?
C18 C60 C78 C78 55.3(11) . . . 3_565 ?
C18 C60 C100 C192 -3.0(15) . . . . ?
C19 C0AA C18 C60 -4.2(17) . . . . ?
C34 C108 C168 N75 -0.7(16) . . . . ?
C60 C100 C192 C19 1.3(17) . . . . ?
C69 N45 C157 C86 3.4(18) . . . . ?
C69 C79 C97 C19 -177.6(11) . . . . ?
C69 C79 C97 C86 1.3(17) . . . . ?
C78 C60 C100 C192 180.0(9) . . . . ?
C78 C71 C80 C33 -174.8(9) . . . . ?
C78 C71 C95 C62 174.7(9) . . . . ?
C80 C33 C110 C34 -179.3(9) . . . . ?
C80 C33 C110 C62 -0.6(15) . . . . ?
C80 C71 C78 C60 47.7(13) . . . . ?
C80 C71 C78 C78 -136.8(7) . . . 3_565 ?
C80 C71 C95 C62 -1.9(15) . . . . ?
C95 C62 C110 C33 0.3(15) . . . . ?
C95 C62 C110 C34 179.1(9) . . . . ?
C95 C71 C78 C60 -128.7(9) . . . . ?
C95 C71 C78 C78 46.7(11) . . . 3_565 ?
C95 C71 C80 C33 1.7(15) . . . . ?
C97 C19 C192 C100 -179.9(10) . . . . ?
C97 C86 C157 N45 -1.0(18) . . . . ?
C100 C60 C78 C71 47.6(13) . . . . ?
C100 C60 C78 C78 -128.0(8) . . . 3_565 ?
C108 C34 C110 C33 -154.3(10) . . . . ?
C108 C34 C110 C62 27.0(14) . . . . ?
C108 C34 C188 C186 -1.9(18) . . . . ?
C110 C33 C80 C71 -0.5(16) . . . . ?
C110 C34 C108 C168 -177.0(9) . . . . ?
C110 C34 C188 C186 176.8(12) . . . . ?
C110 C62 C95 C71 0.9(15) . . . . ?
C157 N45 C69 C79 -4(2) . . . . ?
C157 C86 C97 C19 177.4(9) . . . . ?
C157 C86 C97 C79 -1.4(16) . . . . ?
C168 N75 C186 C188 0.1(18) . . . . ?
C186 N75 C168 C108 -0.3(15) . . . . ?
C188 C34 C108 C168 1.6(15) . . . . ?
C188 C34 C110 C33 27.2(15) . . . . ?
C188 C34 C110 C62 -151.5(11) . . . . ?
C192 C19 C97 C79 -0.8(15) . . . . ?
C192 C19 C97 C86 -179.5(10) . . . . ?
